data_7120285
loop_
_publ_author_name
'Ceballos, Bianca M.'
'Tsay, Charlene'
'Yang, Jenny Y.'

_publ_section_title
;
 CO2 reduction or HCO2&#x2212; oxidation? Solvent-dependent
 thermochemistry of a nickel hydride complex
;
_journal_name_full 'Chem. Commun.'
_journal_paper_doi 10.1039/C7CC02511D
_journal_year 2017
_chemical_formula_sum 'C28 H64 B2 F8 Ni O8 P4'
_chemical_formula_weight 885.00
_chemical_name_systematic Ni(tmepe)2(BF4)2
_space_group_crystal_system monoclinic
_space_group_IT_number 15
_space_group_name_Hall '-C 2yc'
_space_group_name_H-M_alt 'C 1 2/c 1'
_symmetry_space_group_name_Hall '-C 2yc'
_symmetry_space_group_name_H-M 'C 1 2/c 1'
_atom_sites_solution_hydrogens geom
_atom_sites_solution_primary direct
_atom_sites_solution_secondary difmap
_audit_creation_method SHELXL-2014/7
_audit_update_record
;
2017-04-01 deposited with the CCDC.
2017-06-06 downloaded from the CCDC.
;
_cell_angle_alpha 90
_cell_angle_beta 110.6513(11)
_cell_angle_gamma 90
_cell_formula_units_Z 4
_cell_length_a 19.1558(19)
_cell_length_b 12.2650(12)
_cell_length_c 19.1620(19)
_cell_measurement_reflns_used 9931
_cell_measurement_temperature 88(2)
_cell_measurement_theta_max 28.92
_cell_measurement_theta_min 2.27
_cell_volume 4212.8(7)
_computing_cell_refinement 'Bruker SAINT 8.34a, 2013'
_computing_data_collection 'Bruker APEX2 2014.11-0, 2014'
_computing_data_reduction 'Bruker SAINT 8.34a, 2013'
_computing_molecular_graphics 'Bruker SHELXTL'
_computing_publication_material 'Bruker SHELXTL'
_computing_structure_refinement 'SHELXL-2014/7 (Sheldrick, 2014)'
_computing_structure_solution 'Bruker SHELXTL 2014/4'
_diffrn_ambient_temperature 88(2)
_diffrn_measured_fraction_theta_full 1.000
_diffrn_measured_fraction_theta_max 0.944
_diffrn_measurement_device_type 'Bruker SMART APEX II CCD'
_diffrn_measurement_method '\f and \w scans'
_diffrn_radiation_type MoK\a
_diffrn_radiation_wavelength 0.71073
_diffrn_reflns_av_R_equivalents 0.0219
_diffrn_reflns_av_unetI/netI 0.0176
_diffrn_reflns_Laue_measured_fraction_full 1.000
_diffrn_reflns_Laue_measured_fraction_max 0.944
_diffrn_reflns_limit_h_max 25
_diffrn_reflns_limit_h_min -25
_diffrn_reflns_limit_k_max 16
_diffrn_reflns_limit_k_min -16
_diffrn_reflns_limit_l_max 26
_diffrn_reflns_limit_l_min -25
_diffrn_reflns_number 25493
_diffrn_reflns_point_group_measured_fraction_full 1.000
_diffrn_reflns_point_group_measured_fraction_max 0.944
_diffrn_reflns_theta_full 25.242
_diffrn_reflns_theta_max 29.013
_diffrn_reflns_theta_min 2.012
_diffrn_source 'fine-focus sealed tube'
_exptl_absorpt_coefficient_mu 0.689
_exptl_absorpt_correction_T_max 0.7458
_exptl_absorpt_correction_T_min 0.6939
_exptl_absorpt_correction_type multi-scan
_exptl_absorpt_process_details 'Bruker SADABS 2014/5'
_exptl_crystal_colour yellow
_exptl_crystal_density_diffrn 1.395
_exptl_crystal_description irregular
_exptl_crystal_F_000 1864
_exptl_crystal_size_max 0.444
_exptl_crystal_size_mid 0.423
_exptl_crystal_size_min 0.345
_refine_diff_density_max 1.189
_refine_diff_density_min -0.461
_refine_diff_density_rms 0.088
_refine_ls_extinction_method none
_refine_ls_goodness_of_fit_ref 1.055
_refine_ls_hydrogen_treatment constr
_refine_ls_matrix_type full
_refine_ls_number_parameters 274
_refine_ls_number_reflns 5299
_refine_ls_number_restraints 0
_refine_ls_restrained_S_all 1.055
_refine_ls_R_factor_all 0.0525
_refine_ls_R_factor_gt 0.0466
_refine_ls_shift/su_max 0.000
_refine_ls_shift/su_mean 0.000
_refine_ls_structure_factor_coef Fsqd
_refine_ls_weighting_details 'w=1/[\s^2^(Fo^2^)+(0.0822P)^2^+8.3673P] where P=(Fo^2^+2Fc^2^)/3'
_refine_ls_weighting_scheme calc
_refine_ls_wR_factor_gt 0.1366
_refine_ls_wR_factor_ref 0.1426
_reflns_Friedel_coverage 0.000
_reflns_number_gt 4615
_reflns_number_total 5299
_reflns_threshold_expression 'I > 2\s(I)'
_cod_data_source_file c7cc02511d2.cif
_cod_data_source_block jyy104
_cod_original_cell_volume 4212.7(7)
_cod_database_code 7120285
_shelx_shelxl_version_number 2014/7
_shelx_space_group_comment
; 
The symmetry employed for this shelxl refinement is uniquely defined 
by the following loop, which should always be used as a source of 
symmetry information in preference to the above space-group names. 
They are only intended as comments. 
;
_shelx_estimated_absorpt_t_min 0.750
_shelx_estimated_absorpt_t_max 0.797

loop_
_space_group_symop_operation_xyz
'x, y, z'
'-x, y, -z+1/2'
'x+1/2, y+1/2, z'
'-x+1/2, y+1/2, -z+1/2'
'-x, -y, -z'
'x, -y, z-1/2'
'-x+1/2, -y+1/2, -z'
'x+1/2, -y+1/2, z-1/2'

loop_
_atom_site_label
_atom_site_type_symbol
_atom_site_fract_x
_atom_site_fract_y
_atom_site_fract_z
_atom_site_U_iso_or_equiv
_atom_site_adp_type
_atom_site_occupancy
_atom_site_site_symmetry_order
_atom_site_calc_flag
_atom_site_refinement_flags_posn
_atom_site_refinement_flags_adp
_atom_site_refinement_flags_occupancy
_atom_site_disorder_assembly
_atom_site_disorder_group
Ni1 Ni 0.2500 0.7500 0.5000 0.01925(12) Uani 1 2 d S . P A .
C1 C 0.27013(13) 0.9328(2) 0.38350(13) 0.0308(5) Uani 1 1 d . . . . .
H1A H 0.2332 0.9844 0.3901 0.037 Uiso 1 1 calc R U . . .
H1B H 0.3038 0.9736 0.3638 0.037 Uiso 1 1 calc R U . . .
C2 C 0.23064(12) 0.8424(2) 0.32964(12) 0.0296(5) Uani 1 1 d . . . . .
H2A H 0.2668 0.8041 0.3119 0.036 Uiso 1 1 calc R U . . .
H2B H 0.1911 0.8741 0.2858 0.036 Uiso 1 1 calc R U . . .
P1 P 0.32369(3) 0.86917(5) 0.47259(3) 0.02389(14) Uani 1 1 d . . . . .
C11 C 0.39945(12) 0.7922(2) 0.45909(13) 0.0313(5) Uani 1 1 d . . . . .
H11A H 0.4342 0.7691 0.5087 0.038 Uiso 1 1 calc R U . . .
H11B H 0.3780 0.7252 0.4308 0.038 Uiso 1 1 calc R U . . .
C12 C 0.44467(13) 0.8504(3) 0.41876(13) 0.0376(6) Uani 1 1 d . . . . .
H12A H 0.4548 0.9266 0.4366 0.045 Uiso 1 1 calc R U . . .
H12B H 0.4930 0.8129 0.4288 0.045 Uiso 1 1 calc R U . . .
O11 O 0.40280(10) 0.84909(19) 0.34122(10) 0.0442(5) Uani 1 1 d . . . . .
C13 C 0.44435(16) 0.8997(4) 0.30150(16) 0.0559(9) Uani 1 1 d . . . . .
H13A H 0.4529 0.9765 0.3162 0.084 Uiso 1 1 calc R U . . .
H13B H 0.4164 0.8949 0.2478 0.084 Uiso 1 1 calc R U . . .
H13C H 0.4924 0.8625 0.3132 0.084 Uiso 1 1 calc R U . . .
C14 C 0.36890(13) 0.98470(19) 0.53135(13) 0.0316(5) Uani 1 1 d . . . . .
H14A H 0.4015 0.9576 0.5808 0.038 Uiso 1 1 calc R U . . .
H14B H 0.4006 1.0235 0.5083 0.038 Uiso 1 1 calc R U . . .
C15 C 0.31172(15) 1.0641(2) 0.54156(15) 0.0400(6) Uani 1 1 d . . . . .
H15A H 0.2937 1.1141 0.4983 0.048 Uiso 1 1 calc R U . . .
H15B H 0.2684 1.0234 0.5450 0.048 Uiso 1 1 calc R U . . .
O12 O 0.34632(12) 1.12486(16) 0.60817(11) 0.0458(5) Uani 1 1 d . . . . .
C16 C 0.2926(2) 1.1941(3) 0.6234(2) 0.0594(8) Uani 1 1 d . . . . .
H16A H 0.2730 1.2472 0.5830 0.089 Uiso 1 1 calc R U . . .
H16B H 0.3167 1.2327 0.6706 0.089 Uiso 1 1 calc R U . . .
H16C H 0.2516 1.1495 0.6270 0.089 Uiso 1 1 calc R U . . .
P2 P 0.18915(3) 0.74537(4) 0.37690(3) 0.02288(14) Uani 1 1 d . . . . .
C21 C 0.17783(16) 0.6220(2) 0.32048(13) 0.0383(6) Uani 1 1 d . . . . .
H21A H 0.1602 0.5626 0.3452 0.046 Uiso 1 1 calc R U . . .
H21B H 0.1384 0.6353 0.2715 0.046 Uiso 1 1 calc R U . . .
C22 C 0.2469(2) 0.5835(3) 0.3075(2) 0.0603(9) Uani 1 1 d . . . . .
H22A H 0.2367 0.5134 0.2800 0.072 Uiso 1 1 calc R U . . .
H22B H 0.2617 0.6376 0.2770 0.072 Uiso 1 1 calc R U . . .
O21 O 0.30502(13) 0.56976(19) 0.37674(16) 0.0623(7) Uani 1 1 d . . . . .
C23 C 0.3738(3) 0.5367(4) 0.3671(4) 0.116(2) Uani 1 1 d . . . . .
H23A H 0.3709 0.4593 0.3538 0.174 Uiso 1 1 calc R U . . .
H23B H 0.4158 0.5486 0.4138 0.174 Uiso 1 1 calc R U . . .
H23C H 0.3811 0.5800 0.3272 0.174 Uiso 1 1 calc R U . . .
C24A C 0.0927(10) 0.7883(11) 0.3543(12) 0.034(4) Uani 0.540(6) 1 d . . P A 1
H24A H 0.0705 0.8021 0.3000 0.040 Uiso 0.540(6) 1 calc R U P A 1
H24B H 0.0643 0.7283 0.3663 0.040 Uiso 0.540(6) 1 calc R U P A 1
C25A C 0.0839(3) 0.8974(4) 0.3986(5) 0.0318(11) Uani 0.540(6) 1 d . . P A 1
H25A H 0.0318 0.9035 0.3971 0.038 Uiso 0.540(6) 1 calc R U P A 1
H25B H 0.1171 0.8924 0.4515 0.038 Uiso 0.540(6) 1 calc R U P A 1
O22A O 0.1025(2) 0.9906(3) 0.3654(2) 0.0449(11) Uani 0.540(6) 1 d . . P A 1
C26A C 0.0919(4) 1.0873(5) 0.4057(5) 0.069(2) Uani 0.540(6) 1 d . . P A 1
H26A H 0.0398 1.0912 0.4025 0.104 Uiso 0.540(6) 1 calc R U P A 1
H26B H 0.1044 1.1529 0.3833 0.104 Uiso 0.540(6) 1 calc R U P A 1
H26C H 0.1245 1.0824 0.4581 0.104 Uiso 0.540(6) 1 calc R U P A 1
C24B C 0.0906(11) 0.7903(17) 0.3482(15) 0.040(6) Uani 0.460(6) 1 d . . P A 2
H24C H 0.0662 0.7730 0.2946 0.048 Uiso 0.460(6) 1 calc R U P A 2
H24D H 0.0660 0.7454 0.3757 0.048 Uiso 0.460(6) 1 calc R U P A 2
C25B C 0.0767(3) 0.8957(5) 0.3580(4) 0.0357(14) Uani 0.460(6) 1 d . . P A 2
H25C H 0.0228 0.9069 0.3477 0.043 Uiso 0.460(6) 1 calc R U P A 2
H25D H 0.0920 0.9428 0.3240 0.043 Uiso 0.460(6) 1 calc R U P A 2
O22B O 0.1189(3) 0.9212(3) 0.4337(3) 0.0349(11) Uani 0.460(6) 1 d . . P A 2
C26B C 0.1031(4) 1.0275(7) 0.4549(5) 0.059(2) Uani 0.460(6) 1 d . . P A 2
H26D H 0.1234 1.0827 0.4304 0.088 Uiso 0.460(6) 1 calc R U P A 2
H26E H 0.1260 1.0356 0.5092 0.088 Uiso 0.460(6) 1 calc R U P A 2
H26F H 0.0489 1.0370 0.4398 0.088 Uiso 0.460(6) 1 calc R U P A 2
B1 B 0.09514(17) 0.7152(3) 0.11365(16) 0.0360(6) Uani 1 1 d . . . . .
F1 F 0.08729(10) 0.77565(14) 0.17141(9) 0.0454(4) Uani 1 1 d . . . . .
F2 F 0.04209(11) 0.63226(16) 0.09690(12) 0.0647(6) Uani 1 1 d . . . . .
F3 F 0.16617(11) 0.66945(17) 0.13816(14) 0.0654(6) Uani 1 1 d . . . . .
F4 F 0.08286(16) 0.7806(2) 0.05221(11) 0.0784(7) Uani 1 1 d . . . . .

loop_
_atom_site_aniso_label
_atom_site_aniso_U_11
_atom_site_aniso_U_22
_atom_site_aniso_U_33
_atom_site_aniso_U_23
_atom_site_aniso_U_13
_atom_site_aniso_U_12
Ni1 0.01598(19) 0.0252(2) 0.0161(2) -0.00001(12) 0.00506(14) -0.00460(12)
C1 0.0268(10) 0.0369(12) 0.0261(10) 0.0079(9) 0.0060(8) -0.0073(9)
C2 0.0251(10) 0.0424(12) 0.0198(9) 0.0056(8) 0.0059(8) -0.0059(9)
P1 0.0192(2) 0.0302(3) 0.0213(3) 0.00166(19) 0.00592(19) -0.00679(19)
C11 0.0223(10) 0.0461(13) 0.0268(11) 0.0009(9) 0.0103(8) -0.0031(9)
C12 0.0221(10) 0.0661(17) 0.0251(11) 0.0027(11) 0.0090(9) -0.0072(10)
O11 0.0281(9) 0.0826(15) 0.0232(8) 0.0009(8) 0.0106(7) -0.0073(9)
C13 0.0359(14) 0.108(3) 0.0287(13) 0.0121(15) 0.0171(11) -0.0017(16)
C14 0.0270(10) 0.0319(11) 0.0309(11) 0.0008(9) 0.0043(9) -0.0098(9)
C15 0.0407(13) 0.0320(12) 0.0356(13) 0.0012(10) -0.0010(10) 0.0030(10)
O12 0.0476(11) 0.0383(10) 0.0412(10) -0.0065(8) 0.0028(9) 0.0053(8)
C16 0.067(2) 0.0462(17) 0.061(2) -0.0014(15) 0.0170(17) 0.0162(15)
P2 0.0185(3) 0.0299(3) 0.0178(3) 0.00175(18) 0.0034(2) -0.00316(18)
C21 0.0495(15) 0.0384(13) 0.0210(10) -0.0056(9) 0.0048(10) -0.0070(11)
C22 0.089(3) 0.0487(17) 0.059(2) -0.0160(15) 0.046(2) -0.0027(17)
O21 0.0476(12) 0.0519(13) 0.0932(19) -0.0243(12) 0.0319(13) 0.0012(10)
C23 0.081(3) 0.076(3) 0.222(7) -0.066(4) 0.091(4) -0.007(2)
C24A 0.024(7) 0.035(6) 0.038(6) 0.023(5) 0.006(4) -0.004(4)
C25A 0.024(2) 0.025(2) 0.045(4) -0.005(2) 0.010(3) -0.0030(17)
O22A 0.0378(19) 0.0265(17) 0.070(3) 0.0050(16) 0.0177(17) 0.0005(13)
C26A 0.058(4) 0.042(3) 0.112(7) -0.007(4) 0.036(4) -0.001(3)
C24B 0.012(6) 0.068(11) 0.036(7) 0.005(7) 0.003(4) 0.008(6)
C25B 0.027(3) 0.045(3) 0.029(3) 0.003(3) 0.002(2) 0.002(2)
O22B 0.030(2) 0.036(2) 0.036(2) -0.0044(17) 0.0089(19) -0.0022(17)
C26B 0.040(3) 0.055(4) 0.076(5) -0.016(4) 0.015(3) 0.007(3)
B1 0.0344(14) 0.0405(14) 0.0299(13) -0.0047(11) 0.0071(11) -0.0010(11)
F1 0.0526(10) 0.0472(9) 0.0353(8) -0.0021(7) 0.0143(7) 0.0091(8)
F2 0.0562(11) 0.0568(11) 0.0652(12) -0.0029(9) 0.0016(10) -0.0198(9)
F3 0.0485(10) 0.0553(11) 0.1016(16) 0.0001(11) 0.0380(11) 0.0107(9)
F4 0.113(2) 0.0803(14) 0.0317(10) 0.0095(10) 0.0128(11) -0.0231(14)

loop_
_atom_type_symbol
_atom_type_description
_atom_type_scat_dispersion_real
_atom_type_scat_dispersion_imag
_atom_type_scat_source
C C 0.0033 0.0016 'International Tables Vol C Tables 4.2.6.8 and 6.1.1.4'
H H 0.0000 0.0000 'International Tables Vol C Tables 4.2.6.8 and 6.1.1.4'
B B 0.0013 0.0007 'International Tables Vol C Tables 4.2.6.8 and 6.1.1.4'
O O 0.0106 0.0060 'International Tables Vol C Tables 4.2.6.8 and 6.1.1.4'
F F 0.0171 0.0103 'International Tables Vol C Tables 4.2.6.8 and 6.1.1.4'
P P 0.1023 0.0942 'International Tables Vol C Tables 4.2.6.8 and 6.1.1.4'
Ni Ni 0.3393 1.1124 'International Tables Vol C Tables 4.2.6.8 and 6.1.1.4'

loop_
_geom_angle_atom_site_label_1
_geom_angle_atom_site_label_2
_geom_angle_atom_site_label_3
_geom_angle
_geom_angle_site_symmetry_1
_geom_angle_site_symmetry_3
P1 Ni1 P1 180.0 7_566 .
P1 Ni1 P2 95.429(19) 7_566 .
P1 Ni1 P2 84.572(19) . .
P1 Ni1 P2 84.572(19) 7_566 7_566
P1 Ni1 P2 95.43(2) . 7_566
P2 Ni1 P2 180.00(3) . 7_566
C2 C1 P1 107.64(16) . .
C1 C2 P2 109.62(15) . .
C11 P1 C14 105.13(11) . .
C11 P1 C1 107.53(11) . .
C14 P1 C1 103.43(11) . .
C11 P1 Ni1 107.26(8) . .
C14 P1 Ni1 124.58(8) . .
C1 P1 Ni1 107.93(7) . .
C12 C11 P1 116.83(19) . .
O11 C12 C11 108.23(19) . .
C12 O11 C13 109.8(2) . .
C15 C14 P1 111.57(16) . .
O12 C15 C14 108.7(2) . .
C15 O12 C16 110.5(2) . .
C24A P2 C21 101.5(6) . .
C24A P2 C2 105.9(4) . .
C21 P2 C2 103.10(12) . .
C21 P2 C24B 100.0(8) . .
C2 P2 C24B 103.5(6) . .
C24A P2 Ni1 110.6(7) . .
C21 P2 Ni1 123.69(9) . .
C2 P2 Ni1 110.41(7) . .
C24B P2 Ni1 113.8(9) . .
C22 C21 P2 115.4(2) . .
O21 C22 C21 109.2(2) . .
C22 O21 C23 111.4(4) . .
C25A C24A P2 113.4(11) . .
O22A C25A C24A 109.9(7) . .
C25A O22A C26A 108.3(5) . .
C25B C24B P2 118.4(14) . .
C24B C25B O22B 106.4(12) . .
C25B O22B C26B 112.9(5) . .
F4 B1 F1 109.8(3) . .
F4 B1 F3 112.1(3) . .
F1 B1 F3 108.4(2) . .
F4 B1 F2 109.8(2) . .
F1 B1 F2 107.4(2) . .
F3 B1 F2 109.3(2) . .

loop_
_geom_bond_atom_site_label_1
_geom_bond_atom_site_label_2
_geom_bond_distance
_geom_bond_site_symmetry_2
Ni1 P1 2.2199(5) 7_566
Ni1 P1 2.2199(5) .
Ni1 P2 2.2330(6) .
Ni1 P2 2.2331(6) 7_566
C1 C2 1.522(3) .
C1 P1 1.828(2) .
C2 P2 1.837(2) .
P1 C11 1.825(2) .
P1 C14 1.827(2) .
C11 C12 1.526(3) .
C12 O11 1.418(3) .
O11 C13 1.423(3) .
C14 C15 1.529(4) .
C15 O12 1.424(3) .
O12 C16 1.441(4) .
P2 C24A 1.821(18) .
P2 C21 1.828(3) .
P2 C24B 1.85(2) .
C21 C22 1.506(5) .
C22 O21 1.410(5) .
O21 C23 1.452(4) .
C24A C25A 1.63(2) .
C25A O22A 1.414(6) .
O22A C26A 1.467(8) .
C24B C25B 1.35(2) .
C25B O22B 1.425(8) .
O22B C26B 1.429(8) .
B1 F4 1.375(4) .
B1 F1 1.384(3) .
B1 F3 1.391(4) .
B1 F2 1.393(4) .
